data_2209202
loop_
_publ_author_name
'Chahen, Ludovic'
'Therrien, Bruno'
'S\"uss-Fink, Georg'

_publ_section_title
<i>trans</i>-Dichloro{<i>P</i>,<i>P</i>'-[3,3'-oxybis(<i>m</i>-phenylenemethylene)]bis(diphenylphosphine)}palladium(II)
_journal_coeditor_code HG2034
_journal_issue 6
_journal_name_full 'Acta Crystallographica Section E'
_journal_page_first m1270
_journal_page_last m1271
_journal_paper_doi 10.1107/S1600536806016710
_journal_volume 62
_journal_year 2006
_chemical_formula_iupac '[Pd Cl2 (C38 H32 O P2)]'
_chemical_formula_moiety 'C38 H32 Cl2 O P2 Pd'
_chemical_formula_sum 'C38 H32 Cl2 O P2 Pd'
_chemical_formula_weight 743.88
_chemical_name_systematic
;
Dichloro{P,P'-[3,3'-oxybis(m-
phenylenemethylene)]bis(diphenylphosphine)}palladium(II)
;
_space_group_IT_number 61
_symmetry_cell_setting orthorhombic
_symmetry_space_group_name_Hall '-P 2ac 2ab'
_symmetry_space_group_name_H-M 'P b c a'
_atom_sites_solution_hydrogens geom
_atom_sites_solution_primary direct
_atom_sites_solution_secondary difmap
_audit_creation_method SHELXL-97
_cell_angle_alpha 90.00
_cell_angle_beta 90.00
_cell_angle_gamma 90.00
_cell_formula_units_Z 8
_cell_length_a 11.4170(5)
_cell_length_b 20.8796(17)
_cell_length_c 27.6747(13)
_cell_measurement_reflns_used 8000
_cell_measurement_temperature 203(2)
_cell_measurement_theta_max 25.98
_cell_measurement_theta_min 2.08
_cell_volume 6597.2(7)
_computing_cell_refinement 'CELL in IPDS Software'
_computing_data_collection 'EXPOSE in IPDS Software (Stoe & Cie, 2000)'
_computing_data_reduction 'INTEGRATE in IPDS Software'
_computing_molecular_graphics 'ORTEP-32 (Farrugia, 1997)'
_computing_publication_material SHELXL97
_computing_structure_refinement 'SHELXL97 (Sheldrick, 1997)'
_computing_structure_solution 'SHELXS97 (Sheldrick, 1990)'
_diffrn_ambient_temperature 203(2)
_diffrn_detector_area_resol_mean 0.81
_diffrn_measured_fraction_theta_full 0.990
_diffrn_measured_fraction_theta_max 0.990
_diffrn_measurement_device_type 'Stoe IPDS'
_diffrn_measurement_method \f
_diffrn_radiation_monochromator graphite
_diffrn_radiation_source 'fine-focus sealed tube'
_diffrn_radiation_type MoK\a
_diffrn_radiation_wavelength 0.71073
_diffrn_reflns_av_R_equivalents 0.0730
_diffrn_reflns_av_sigmaI/netI 0.0962
_diffrn_reflns_limit_h_max 14
_diffrn_reflns_limit_h_min -13
_diffrn_reflns_limit_k_max 20
_diffrn_reflns_limit_k_min -25
_diffrn_reflns_limit_l_max 33
_diffrn_reflns_limit_l_min -34
_diffrn_reflns_number 24892
_diffrn_reflns_theta_full 25.98
_diffrn_reflns_theta_max 25.98
_diffrn_reflns_theta_min 2.08
_diffrn_standards_decay_% 0
_diffrn_standards_interval_time 0
_diffrn_standards_number 0
_exptl_absorpt_coefficient_mu 0.852
_exptl_absorpt_correction_type none
_exptl_crystal_colour orange
_exptl_crystal_density_diffrn 1.498
_exptl_crystal_density_method 'not measured'
_exptl_crystal_description plate
_exptl_crystal_F_000 3024
_exptl_crystal_size_max 0.28
_exptl_crystal_size_mid 0.16
_exptl_crystal_size_min 0.08
_refine_diff_density_max 0.639
_refine_diff_density_min -0.800
_refine_ls_extinction_method none
_refine_ls_goodness_of_fit_ref 0.822
_refine_ls_hydrogen_treatment constr
_refine_ls_matrix_type full
_refine_ls_number_parameters 397
_refine_ls_number_reflns 6403
_refine_ls_number_restraints 0
_refine_ls_restrained_S_all 0.822
_refine_ls_R_factor_all 0.0859
_refine_ls_R_factor_gt 0.0369
_refine_ls_shift/su_max 0.001
_refine_ls_shift/su_mean 0.000
_refine_ls_structure_factor_coef Fsqd
_refine_ls_weighting_details 'calc w=1/[\s^2^(Fo^2^)+(0.0295P)^2^] where P=(Fo^2^+2Fc^2^)/3'
_refine_ls_weighting_scheme calc
_refine_ls_wR_factor_gt 0.0643
_refine_ls_wR_factor_ref 0.0744
_reflns_number_gt 3612
_reflns_number_total 6403
_reflns_threshold_expression I>2\s(I)
_cod_data_source_file hg2034.cif
_cod_data_source_block I
_cod_depositor_comments
;
The following automatic conversions were performed:
'_symmetry_cell_setting' value 'Orthorhombic' changed to 'orthorhombic'
according to '/home/saulius/struct/CIF-dictionaries/cif_core.dic'
dictionary named 'cif_core.dic' version 2.4.1 from 2010-06-29.

Automatic conversion script
Id: cif_fix_enum 1527 2010-12-29 10:47:43Z saulius 

The following automatic conversions were performed:

'_symmetry_cell_setting' value 'Orthorhombic' changed to
'orthorhombic' according to
/home/saulius/struct/CIF-dictionaries/cif_core.dic dictionary named
'cif_core.dic' version 2.4.1 from 2010-06-29.

Automatic conversion script
Id: cif_fix_values 1715 2011-07-08 13:25:40Z adriana 
;
_cod_database_code 2209202
_cod_database_fobs_code 2209202

loop_
_symmetry_equiv_pos_as_xyz
'x, y, z'
'-x+1/2, -y, z+1/2'
'x+1/2, -y+1/2, -z'
'-x, y+1/2, -z+1/2'
'-x, -y, -z'
'x-1/2, y, -z-1/2'
'-x-1/2, y-1/2, z'
'x, -y-1/2, z-1/2'

loop_
_atom_site_type_symbol
_atom_site_label
_atom_site_fract_x
_atom_site_fract_y
_atom_site_fract_z
_atom_site_U_iso_or_equiv
_atom_site_adp_type
_atom_site_calc_flag
_atom_site_refinement_flags
_atom_site_occupancy
C C1 0.3890(3) 0.0435(2) 0.58133(13) 0.0261(9) Uani d . 1
H H1A 0.3173 0.0673 0.5757 0.031 Uiso calc R 1
H H1B 0.4075 0.0206 0.5518 0.031 Uiso calc R 1
C C2 0.3666(3) -0.0050(2) 0.62097(13) 0.0223(9) Uani d . 1
C C3 0.2757(3) 0.0049(2) 0.65342(14) 0.0274(10) Uani d . 1
H H3 0.2297 0.0415 0.6509 0.033 Uiso calc R 1
C C4 0.2527(4) -0.0394(2) 0.68961(14) 0.0326(11) Uani d . 1
H H4 0.1913 -0.0325 0.7111 0.039 Uiso calc R 1
C C5 0.3208(4) -0.0937(2) 0.69374(13) 0.0309(10) Uani d . 1
H H5 0.3052 -0.1238 0.7177 0.037 Uiso calc R 1
C C6 0.4131(3) -0.1029(2) 0.66185(14) 0.0261(9) Uani d . 1
C C7 0.4349(3) -0.05946(19) 0.62531(13) 0.0249(10) Uani d . 1
H H7 0.4956 -0.0668 0.6036 0.030 Uiso calc R 1
C C8 0.5959(4) -0.1597(2) 0.67097(14) 0.0257(9) Uani d . 1
C C9 0.6494(4) -0.2189(2) 0.66721(14) 0.0306(10) Uani d . 1
H H9 0.6048 -0.2555 0.6616 0.037 Uiso calc R 1
C C10 0.7695(4) -0.2232(2) 0.67190(15) 0.0346(11) Uani d . 1
H H10 0.8062 -0.2629 0.6697 0.041 Uiso calc R 1
C C11 0.8354(4) -0.1684(2) 0.67983(14) 0.0310(10) Uani d . 1
H H11 0.9163 -0.1719 0.6831 0.037 Uiso calc R 1
C C12 0.7832(3) -0.1089(2) 0.68297(13) 0.0258(10) Uani d . 1
C C13 0.6607(3) -0.1044(2) 0.67962(12) 0.0237(9) Uani d . 1
H H13 0.6235 -0.0650 0.6831 0.028 Uiso calc R 1
C C14 0.8558(3) -0.0491(2) 0.68865(13) 0.0273(9) Uani d . 1
H H14A 0.9354 -0.0606 0.6973 0.033 Uiso calc R 1
H H14B 0.8237 -0.0229 0.7144 0.033 Uiso calc R 1
C C15 0.4459(3) 0.1596(2) 0.63502(14) 0.0224(9) Uani d . 1
C C16 0.4253(3) 0.2231(2) 0.62130(14) 0.0254(9) Uani d . 1
H H16 0.4430 0.2358 0.5899 0.031 Uiso calc R 1
C C17 0.3794(4) 0.2672(2) 0.65330(15) 0.0308(10) Uani d . 1
H H17 0.3652 0.3090 0.6433 0.037 Uiso calc R 1
C C18 0.3546(3) 0.2488(2) 0.70045(15) 0.0318(11) Uani d . 1
H H18 0.3252 0.2785 0.7223 0.038 Uiso calc R 1
C C19 0.3737(4) 0.1863(2) 0.71470(15) 0.0302(10) Uani d . 1
H H19 0.3553 0.1739 0.7461 0.036 Uiso calc R 1
C C20 0.4197(3) 0.1419(2) 0.68292(13) 0.0268(10) Uani d . 1
H H20 0.4334 0.1002 0.6932 0.032 Uiso calc R 1
C C21 0.5233(4) 0.1435(2) 0.53712(14) 0.0266(10) Uani d . 1
C C22 0.4307(4) 0.1522(2) 0.50554(15) 0.0381(12) Uani d . 1
H H22 0.3563 0.1381 0.5142 0.046 Uiso calc R 1
C C23 0.4475(6) 0.1818(3) 0.46104(16) 0.0514(15) Uani d . 1
H H23 0.3847 0.1874 0.4401 0.062 Uiso calc R 1
C C24 0.5558(6) 0.2024(2) 0.44827(17) 0.0495(15) Uani d . 1
H H24 0.5669 0.2212 0.4181 0.059 Uiso calc R 1
C C25 0.6493(5) 0.1961(2) 0.47900(18) 0.0476(14) Uani d . 1
H H25 0.7227 0.2115 0.4702 0.057 Uiso calc R 1
C C26 0.6329(4) 0.1664(2) 0.52356(16) 0.0371(11) Uani d . 1
H H26 0.6960 0.1617 0.5445 0.045 Uiso calc R 1
C C27 0.9229(3) -0.05852(19) 0.58918(13) 0.0228(9) Uani d . 1
C C28 0.8546(4) -0.1068(2) 0.56920(14) 0.0285(10) Uani d . 1
H H28 0.7752 -0.1089 0.5766 0.034 Uiso calc R 1
C C29 0.9028(4) -0.1518(2) 0.53854(15) 0.0355(11) Uani d . 1
H H29 0.8564 -0.1841 0.5257 0.043 Uiso calc R 1
C C30 1.0205(4) -0.1485(2) 0.52707(15) 0.0388(12) Uani d . 1
H H30 1.0532 -0.1785 0.5062 0.047 Uiso calc R 1
C C31 1.0887(4) -0.1012(2) 0.54622(16) 0.0398(12) Uani d . 1
H H31 1.1678 -0.0992 0.5382 0.048 Uiso calc R 1
C C32 1.0415(4) -0.0562(2) 0.57758(14) 0.0330(11) Uani d . 1
H H32 1.0890 -0.0245 0.5908 0.040 Uiso calc R 1
C C33 0.9620(3) 0.06065(19) 0.63969(14) 0.0251(9) Uani d . 1
C C34 0.9997(3) 0.0825(2) 0.68446(13) 0.0238(9) Uani d . 1
H H34 0.9742 0.0621 0.7125 0.029 Uiso calc R 1
C C35 1.0748(3) 0.1343(2) 0.68775(15) 0.0284(10) Uani d . 1
H H35 1.0994 0.1486 0.7179 0.034 Uiso calc R 1
C C36 1.1132(4) 0.1648(2) 0.64679(15) 0.0301(10) Uani d . 1
H H36 1.1638 0.1995 0.6492 0.036 Uiso calc R 1
C C37 1.0761(4) 0.1435(2) 0.60172(15) 0.0316(11) Uani d . 1
H H37 1.1029 0.1638 0.5739 0.038 Uiso calc R 1
C C38 1.0004(4) 0.0928(2) 0.59784(14) 0.0278(10) Uani d . 1
H H38 0.9744 0.0797 0.5676 0.033 Uiso calc R 1
O O1 0.4748(2) -0.16025(15) 0.66673(11) 0.0336(7) Uani d . 1
P P1 0.50731(9) 0.10066(5) 0.59370(3) 0.0214(2) Uani d . 1
P P2 0.85659(8) -0.00311(5) 0.63181(3) 0.0216(2) Uani d . 1
Cl Cl1 0.68596(10) 0.08552(6) 0.69191(3) 0.0349(3) Uani d . 1
Cl Cl2 0.67431(10) 0.00658(5) 0.53700(3) 0.0342(2) Uani d . 1
Pd Pd1 0.67902(3) 0.046387(15) 0.614145(10) 0.02061(8) Uani d . 1

loop_
_atom_site_aniso_label
_atom_site_aniso_U_11
_atom_site_aniso_U_22
_atom_site_aniso_U_33
_atom_site_aniso_U_12
_atom_site_aniso_U_13
_atom_site_aniso_U_23
C1 0.027(2) 0.028(2) 0.023(2) 0.002(2) -0.0039(16) 0.0005(19)
C2 0.0226(19) 0.027(2) 0.0170(19) -0.0024(17) -0.0043(16) -0.0049(17)
C3 0.0180(19) 0.038(3) 0.026(2) 0.003(2) -0.0019(16) -0.0060(19)
C4 0.025(2) 0.047(3) 0.025(2) -0.003(2) 0.0083(17) -0.004(2)
C5 0.029(2) 0.041(3) 0.023(2) -0.010(2) 0.002(2) -0.0013(18)
C6 0.026(2) 0.023(2) 0.029(2) -0.0007(19) -0.0039(18) -0.0022(19)
C7 0.025(2) 0.027(3) 0.023(2) -0.0021(17) 0.0024(16) -0.0010(17)
C8 0.028(2) 0.028(3) 0.021(2) 0.001(2) 0.0000(17) 0.0029(18)
C9 0.040(3) 0.026(3) 0.026(2) -0.001(2) 0.0007(18) 0.0028(19)
C10 0.046(3) 0.024(3) 0.034(2) 0.006(2) 0.008(2) 0.0005(19)
C11 0.033(3) 0.031(3) 0.029(2) 0.012(2) 0.001(2) 0.0048(18)
C12 0.030(2) 0.032(3) 0.0154(19) 0.0015(19) 0.0005(16) 0.0039(18)
C13 0.029(2) 0.021(2) 0.0209(19) 0.0030(19) 0.0016(17) 0.0032(16)
C14 0.024(2) 0.033(2) 0.025(2) 0.006(2) -0.0027(15) -0.001(2)
C15 0.0164(19) 0.026(2) 0.025(2) -0.0022(17) -0.0028(16) 0.0003(18)
C16 0.026(2) 0.027(2) 0.023(2) -0.0034(18) 0.0025(17) -0.0022(19)
C17 0.029(2) 0.026(3) 0.037(3) 0.000(2) -0.001(2) 0.0009(19)
C18 0.026(2) 0.035(3) 0.034(2) 0.006(2) -0.0029(18) -0.011(2)
C19 0.028(2) 0.041(3) 0.022(2) 0.000(2) -0.0004(18) -0.007(2)
C20 0.025(2) 0.033(3) 0.023(2) 0.0019(19) -0.0047(17) -0.0009(19)
C21 0.033(2) 0.025(2) 0.022(2) 0.004(2) 0.0037(18) -0.0007(18)
C22 0.051(3) 0.035(3) 0.028(2) -0.006(2) -0.010(2) 0.009(2)
C23 0.090(4) 0.038(3) 0.026(3) -0.008(3) -0.018(3) 0.011(2)
C24 0.097(5) 0.028(3) 0.023(2) -0.003(3) 0.009(3) 0.001(2)
C25 0.064(4) 0.027(3) 0.051(3) 0.006(2) 0.033(3) 0.007(2)
C26 0.037(3) 0.036(3) 0.038(3) 0.003(2) 0.010(2) 0.004(2)
C27 0.024(2) 0.022(3) 0.022(2) 0.0012(18) 0.0020(16) 0.0017(17)
C28 0.035(2) 0.026(2) 0.024(2) 0.000(2) -0.0009(18) 0.0009(18)
C29 0.049(3) 0.028(3) 0.030(2) 0.002(2) -0.008(2) -0.005(2)
C30 0.054(3) 0.037(3) 0.026(2) 0.013(3) 0.000(2) -0.002(2)
C31 0.035(3) 0.042(3) 0.042(3) 0.014(2) 0.007(2) -0.006(2)
C32 0.030(2) 0.034(3) 0.035(2) 0.004(2) -0.0032(18) -0.008(2)
C33 0.0182(19) 0.026(3) 0.031(2) 0.0057(17) -0.0006(17) 0.0016(19)
C34 0.025(2) 0.032(3) 0.0143(19) 0.0026(19) -0.0022(16) -0.0022(17)
C35 0.024(2) 0.033(3) 0.028(2) 0.004(2) -0.0049(18) -0.008(2)
C36 0.029(2) 0.024(2) 0.037(2) 0.0005(19) -0.004(2) -0.001(2)
C37 0.035(3) 0.030(3) 0.030(3) 0.002(2) 0.0010(18) 0.0064(19)
C38 0.033(2) 0.027(2) 0.023(2) -0.002(2) -0.0054(18) 0.0038(18)
O1 0.0281(17) 0.0240(18) 0.0486(18) -0.0031(14) -0.0016(14) 0.0065(14)
P1 0.0219(5) 0.0240(6) 0.0184(5) 0.0014(5) -0.0008(4) 0.0019(4)
P2 0.0216(5) 0.0233(6) 0.0201(5) 0.0025(4) -0.0010(4) -0.0015(4)
Cl1 0.0315(5) 0.0493(7) 0.0240(5) 0.0127(6) -0.0055(5) -0.0156(5)
Cl2 0.0431(6) 0.0392(6) 0.0202(5) 0.0120(6) -0.0053(5) -0.0078(4)
Pd1 0.02104(13) 0.02376(15) 0.01704(13) 0.00179(16) -0.00113(14) -0.00246(14)

loop_
_atom_type_symbol
_atom_type_description
_atom_type_scat_dispersion_real
_atom_type_scat_dispersion_imag
_atom_type_scat_source
C C 0.0033 0.0016 'International Tables Vol C Tables 4.2.6.8 and 6.1.1.4'
H H 0.0000 0.0000 'International Tables Vol C Tables 4.2.6.8 and 6.1.1.4'
O O 0.0106 0.0060 'International Tables Vol C Tables 4.2.6.8 and 6.1.1.4'
P P 0.1023 0.0942 'International Tables Vol C Tables 4.2.6.8 and 6.1.1.4'
Cl Cl 0.1484 0.1585 'International Tables Vol C Tables 4.2.6.8 and 6.1.1.4'
Pd Pd -0.9988 1.0072 'International Tables Vol C Tables 4.2.6.8 and 6.1.1.4'

loop_
_geom_angle_atom_site_label_1
_geom_angle_atom_site_label_2
_geom_angle_atom_site_label_3
_geom_angle
_geom_angle_publ_flag
C2 C1 P1 115.1(3) ?
C2 C1 H1A 108.5 ?
P1 C1 H1A 108.5 ?
C2 C1 H1B 108.5 ?
P1 C1 H1B 108.5 ?
H1A C1 H1B 107.5 ?
C7 C2 C3 119.2(4) ?
C7 C2 C1 121.1(3) ?
C3 C2 C1 119.6(4) ?
C4 C3 C2 120.5(4) ?
C4 C3 H3 119.7 ?
C2 C3 H3 119.7 ?
C5 C4 C3 120.1(4) ?
C5 C4 H4 120.0 ?
C3 C4 H4 120.0 ?
C4 C5 C6 119.3(4) ?
C4 C5 H5 120.3 ?
C6 C5 H5 120.3 ?
C7 C6 C5 120.8(4) ?
C7 C6 O1 122.9(4) ?
C5 C6 O1 116.1(4) ?
C6 C7 C2 120.1(4) ?
C6 C7 H7 120.0 ?
C2 C7 H7 120.0 ?
C9 C8 O1 115.2(4) ?
C9 C8 C13 121.3(4) ?
O1 C8 C13 123.4(4) ?
C10 C9 C8 119.3(4) ?
C10 C9 H9 120.3 ?
C8 C9 H9 120.3 ?
C9 C10 C11 120.1(4) ?
C9 C10 H10 120.0 ?
C11 C10 H10 120.0 ?
C12 C11 C10 121.2(4) ?
C12 C11 H11 119.4 ?
C10 C11 H11 119.4 ?
C11 C12 C13 119.1(4) ?
C11 C12 C14 121.0(4) ?
C13 C12 C14 119.9(4) ?
C8 C13 C12 119.0(4) ?
C8 C13 H13 120.5 ?
C12 C13 H13 120.5 ?
C12 C14 P2 110.2(3) ?
C12 C14 H14A 109.6 ?
P2 C14 H14A 109.6 ?
C12 C14 H14B 109.6 ?
P2 C14 H14B 109.6 ?
H14A C14 H14B 108.1 ?
C16 C15 C20 117.9(4) ?
C16 C15 P1 122.3(3) ?
C20 C15 P1 119.8(3) ?
C17 C16 C15 121.5(4) ?
C17 C16 H16 119.3 ?
C15 C16 H16 119.3 ?
C16 C17 C18 119.7(4) ?
C16 C17 H17 120.1 ?
C18 C17 H17 120.1 ?
C19 C18 C17 119.8(4) ?
C19 C18 H18 120.1 ?
C17 C18 H18 120.1 ?
C18 C19 C20 120.8(4) ?
C18 C19 H19 119.6 ?
C20 C19 H19 119.6 ?
C19 C20 C15 120.4(4) ?
C19 C20 H20 119.8 ?
C15 C20 H20 119.8 ?
C22 C21 C26 118.1(4) ?
C22 C21 P1 122.3(3) ?
C26 C21 P1 119.5(3) ?
C21 C22 C23 120.8(5) ?
C21 C22 H22 119.6 ?
C23 C22 H22 119.6 ?
C24 C23 C22 119.9(5) ?
C24 C23 H23 120.1 ?
C22 C23 H23 120.1 ?
C23 C24 C25 121.2(4) ?
C23 C24 H24 119.4 ?
C25 C24 H24 119.4 ?
C24 C25 C26 119.2(5) ?
C24 C25 H25 120.4 ?
C26 C25 H25 120.4 ?
C21 C26 C25 120.8(5) ?
C21 C26 H26 119.6 ?
C25 C26 H26 119.6 ?
C28 C27 C32 118.7(4) ?
C28 C27 P2 119.1(3) ?
C32 C27 P2 122.2(3) ?
C29 C28 C27 120.9(4) ?
C29 C28 H28 119.5 ?
C27 C28 H28 119.5 ?
C28 C29 C30 119.7(5) ?
C28 C29 H29 120.2 ?
C30 C29 H29 120.2 ?
C31 C30 C29 120.2(4) ?
C31 C30 H30 119.9 ?
C29 C30 H30 119.9 ?
C30 C31 C32 120.7(4) ?
C30 C31 H31 119.6 ?
C32 C31 H31 119.6 ?
C31 C32 C27 119.8(4) ?
C31 C32 H32 120.1 ?
C27 C32 H32 120.1 ?
C34 C33 C38 118.7(4) ?
C34 C33 P2 123.8(3) ?
C38 C33 P2 117.3(3) ?
C35 C34 C33 120.5(4) ?
C35 C34 H34 119.7 ?
C33 C34 H34 119.7 ?
C36 C35 C34 120.4(4) ?
C36 C35 H35 119.8 ?
C34 C35 H35 119.8 ?
C35 C36 C37 119.7(4) ?
C35 C36 H36 120.1 ?
C37 C36 H36 120.1 ?
C38 C37 C36 120.6(4) ?
C38 C37 H37 119.7 ?
C36 C37 H37 119.7 ?
C37 C38 C33 120.0(4) ?
C37 C38 H38 120.0 ?
C33 C38 H38 120.0 ?
C8 O1 C6 120.3(3) yes
C21 P1 C15 104.38(19) ?
C21 P1 C1 103.52(18) ?
C15 P1 C1 105.87(19) ?
C21 P1 Pd1 111.39(14) ?
C15 P1 Pd1 119.94(13) ?
C1 P1 Pd1 110.35(14) yes
C33 P2 C27 105.66(18) ?
C33 P2 C14 106.51(18) ?
C27 P2 C14 102.96(19) ?
C33 P2 Pd1 106.14(13) ?
C27 P2 Pd1 120.61(13) ?
C14 P2 Pd1 113.97(13) yes
Cl2 Pd1 Cl1 179.21(4) yes
Cl2 Pd1 P2 93.15(4) ?
Cl1 Pd1 P2 86.06(4) ?
Cl2 Pd1 P1 86.02(4) ?
Cl1 Pd1 P1 94.77(4) ?
P2 Pd1 P1 176.50(4) yes

loop_
_geom_bond_atom_site_label_1
_geom_bond_atom_site_label_2
_geom_bond_distance
_geom_bond_publ_flag
C1 C2 1.515(6) ?
C1 P1 1.835(4) yes
C1 H1A 0.9700 ?
C1 H1B 0.9700 ?
C2 C7 1.383(6) ?
C2 C3 1.389(5) ?
C3 C4 1.389(6) ?
C3 H3 0.9300 ?
C4 C5 1.379(6) ?
C4 H4 0.9300 ?
C5 C6 1.387(6) ?
C5 H5 0.9300 ?
C6 C7 1.381(6) ?
C6 O1 1.396(5) yes
C7 H7 0.9300 ?
C8 C9 1.383(6) ?
C8 O1 1.388(5) yes
C8 C13 1.393(6) ?
C9 C10 1.380(6) ?
C9 H9 0.9300 ?
C10 C11 1.387(6) ?
C10 H10 0.9300 ?
C11 C12 1.382(6) ?
C11 H11 0.9300 ?
C12 C13 1.405(6) ?
C12 C14 1.506(6) ?
C13 H13 0.9300 ?
C14 P2 1.843(4) yes
C14 H14A 0.9700 ?
C14 H14B 0.9700 ?
C15 C16 1.399(6) ?
C15 C20 1.408(5) ?
C15 P1 1.819(4) ?
C16 C17 1.381(6) ?
C16 H16 0.9300 ?
C17 C18 1.389(6) ?
C17 H17 0.9300 ?
C18 C19 1.381(6) ?
C18 H18 0.9300 ?
C19 C20 1.381(6) ?
C19 H19 0.9300 ?
C20 H20 0.9300 ?
C21 C22 1.384(6) ?
C21 C26 1.391(6) ?
C21 P1 1.812(4) ?
C22 C23 1.391(6) ?
C22 H22 0.9300 ?
C23 C24 1.356(8) ?
C23 H23 0.9300 ?
C24 C25 1.371(8) ?
C24 H24 0.9300 ?
C25 C26 1.394(6) ?
C25 H25 0.9300 ?
C26 H26 0.9300 ?
C27 C28 1.390(6) ?
C27 C32 1.393(6) ?
C27 P2 1.817(4) ?
C28 C29 1.380(6) ?
C28 H28 0.9300 ?
C29 C30 1.382(7) ?
C29 H29 0.9300 ?
C30 C31 1.363(7) ?
C30 H30 0.9300 ?
C31 C32 1.389(6) ?
C31 H31 0.9300 ?
C32 H32 0.9300 ?
C33 C34 1.389(5) ?
C33 C38 1.409(5) ?
C33 P2 1.808(4) ?
C34 C35 1.384(6) ?
C34 H34 0.9300 ?
C35 C36 1.372(6) ?
C35 H35 0.9300 ?
C36 C37 1.390(6) ?
C36 H36 0.9300 ?
C37 C38 1.370(6) ?
C37 H37 0.9300 ?
C38 H38 0.9300 ?
P1 Pd1 2.3341(11) yes
P2 Pd1 2.3275(10) yes
Cl1 Pd1 2.3034(9) yes
Cl2 Pd1 2.2916(9) yes

loop_
_geom_hbond_atom_site_label_D
_geom_hbond_atom_site_label_H
_geom_hbond_atom_site_label_A
_geom_hbond_distance_DH
_geom_hbond_distance_HA
_geom_hbond_distance_DA
_geom_hbond_angle_DHA
C1 H1B Cl2 0.97 3.09 3.565(4) 111.9

loop_
_geom_torsion_atom_site_label_1
_geom_torsion_atom_site_label_2
_geom_torsion_atom_site_label_3
_geom_torsion_atom_site_label_4
_geom_torsion
P1 C1 C2 C7 -81.4(4)
P1 C1 C2 C3 99.0(4)
C7 C2 C3 C4 -0.5(6)
C1 C2 C3 C4 179.1(4)
C2 C3 C4 C5 0.4(6)
C3 C4 C5 C6 0.8(6)
C4 C5 C6 C7 -1.9(6)
C4 C5 C6 O1 -177.1(4)
C5 C6 C7 C2 1.8(6)
O1 C6 C7 C2 176.7(4)
C3 C2 C7 C6 -0.6(6)
C1 C2 C7 C6 179.8(4)
O1 C8 C9 C10 -178.8(4)
C13 C8 C9 C10 -0.3(6)
C8 C9 C10 C11 -0.6(6)
C9 C10 C11 C12 -0.3(6)
C10 C11 C12 C13 2.1(6)
C10 C11 C12 C14 -176.4(4)
C9 C8 C13 C12 2.1(6)
O1 C8 C13 C12 -179.6(3)
C11 C12 C13 C8 -3.0(5)
C14 C12 C13 C8 175.5(3)
C11 C12 C14 P2 107.0(4)
C13 C12 C14 P2 -71.5(4)
C20 C15 C16 C17 -0.8(6)
P1 C15 C16 C17 -179.6(3)
C15 C16 C17 C18 1.1(6)
C16 C17 C18 C19 -1.4(6)
C17 C18 C19 C20 1.4(6)
C18 C19 C20 C15 -1.2(6)
C16 C15 C20 C19 0.8(6)
P1 C15 C20 C19 179.6(3)
C26 C21 C22 C23 1.3(7)
P1 C21 C22 C23 -176.0(4)
C21 C22 C23 C24 0.1(8)
C22 C23 C24 C25 -1.7(8)
C23 C24 C25 C26 1.8(8)
C22 C21 C26 C25 -1.2(7)
P1 C21 C26 C25 176.2(4)
C24 C25 C26 C21 -0.3(7)
C32 C27 C28 C29 0.1(6)
P2 C27 C28 C29 -176.8(3)
C27 C28 C29 C30 -0.7(6)
C28 C29 C30 C31 0.4(7)
C29 C30 C31 C32 0.3(7)
C30 C31 C32 C27 -0.9(7)
C28 C27 C32 C31 0.6(6)
P2 C27 C32 C31 177.5(3)
C38 C33 C34 C35 -0.9(6)
P2 C33 C34 C35 -175.8(3)
C33 C34 C35 C36 -0.1(6)
C34 C35 C36 C37 0.1(6)
C35 C36 C37 C38 0.8(6)
C36 C37 C38 C33 -1.8(6)
C34 C33 C38 C37 1.8(6)
P2 C33 C38 C37 177.0(3)
C9 C8 O1 C6 -169.3(3)
C13 C8 O1 C6 12.3(6)
C7 C6 O1 C8 56.8(5)
C5 C6 O1 C8 -128.2(4)
C22 C21 P1 C15 -81.7(4)
C26 C21 P1 C15 101.0(4)
C22 C21 P1 C1 28.9(4)
C26 C21 P1 C1 -148.3(4)
C22 C21 P1 Pd1 147.5(3)
C26 C21 P1 Pd1 -29.8(4)
C16 C15 P1 C21 -2.5(4)
C20 C15 P1 C21 178.8(3)
C16 C15 P1 C1 -111.4(3)
C20 C15 P1 C1 69.9(3)
C16 C15 P1 Pd1 123.1(3)
C20 C15 P1 Pd1 -55.6(3)
C2 C1 P1 C21 172.7(3)
C2 C1 P1 C15 -77.8(3)
C2 C1 P1 Pd1 53.4(3)
C34 C33 P2 C27 -129.5(3)
C38 C33 P2 C27 55.6(3)
C34 C33 P2 C14 -20.5(4)
C38 C33 P2 C14 164.6(3)
C34 C33 P2 Pd1 101.3(3)
C38 C33 P2 Pd1 -73.6(3)
C28 C27 P2 C33 -168.6(3)
C32 C27 P2 C33 14.5(4)
C28 C27 P2 C14 79.8(3)
C32 C27 P2 C14 -97.0(4)
C28 C27 P2 Pd1 -48.5(4)
C32 C27 P2 Pd1 134.6(3)
C12 C14 P2 C33 -171.9(3)
C12 C14 P2 C27 -61.0(3)
C12 C14 P2 Pd1 71.4(3)
C33 P2 Pd1 Cl2 113.33(14)
C27 P2 Pd1 Cl2 -6.52(16)
C14 P2 Pd1 Cl2 -129.77(16)
C33 P2 Pd1 Cl1 -66.78(14)
C27 P2 Pd1 Cl1 173.37(16)
C14 P2 Pd1 Cl1 50.12(16)
C21 P1 Pd1 Cl2 -49.90(15)
C15 P1 Pd1 Cl2 -172.13(16)
C1 P1 Pd1 Cl2 64.49(13)
C21 P1 Pd1 Cl1 130.16(15)
C15 P1 Pd1 Cl1 7.93(16)
C1 P1 Pd1 Cl1 -115.45(13)
